data_8106034
loop_
_publ_author_name
'Li, Dong-Mi'
'Xu, Xue-Li'
'Li, Shi-Hui'

_publ_section_title
;
 Crystal structure of poly[aqua-(\m3-pyridine-3,5-dicarboxylato-\k5
 O,O&#x2032;:O&#x2032;&#x2032;,O&#x2032;&#x2032;&#x2032;,N)zinc(II)],
 C7H7NO6Zn
;
_journal_issue 1
_journal_name_full 'Zeitschrift f\"ur Kristallographie - New Crystal Structures'
_journal_page_first 31
_journal_page_last 32
_journal_paper_doi 10.1515/ncrs-2017-0103
_journal_volume 233
_journal_year 2018
_chemical_formula_sum 'C14 H14 N2 O12 Zn2'
_chemical_formula_weight 533.01
_space_group_IT_number 15
_space_group_name_Hall '-C 2yc'
_space_group_name_H-M_alt 'C 1 2/c 1'
_symmetry_cell_setting monoclinic
_symmetry_space_group_name_H-M 'C 1 2/c 1'
_atom_sites_solution_hydrogens geom
_atom_sites_solution_primary direct
_atom_sites_solution_secondary difmap
_cell_angle_alpha 90.00
_cell_angle_beta 105.050(12)
_cell_angle_gamma 90.00
_cell_formula_units_Z 2
_cell_length_a 10.009(10)
_cell_length_b 11.907(12)
_cell_length_c 7.328(7)
_cell_measurement_reflns_used 399
_cell_measurement_temperature 296(2)
_cell_measurement_theta_max 19.55
_cell_measurement_theta_min 2.71
_cell_volume 843.4(14)
_computing_cell_refinement 'Bruker SMART'
_computing_data_collection 'Bruker SMART'
_computing_data_reduction 'Bruker SAINT'
_computing_molecular_graphics 'Bruker SHELXTL'
_computing_publication_material 'Bruker SHELXTL'
_computing_structure_refinement 'SHELXL-97 (Sheldrick, 1997)'
_computing_structure_solution 'SHELXS-97 (Sheldrick, 1990)'
_diffrn_ambient_temperature 296(2)
_diffrn_measured_fraction_theta_full 0.999
_diffrn_measured_fraction_theta_max 0.999
_diffrn_measurement_device_type 'CCD area detector'
_diffrn_measurement_method 'phi and omega scans'
_diffrn_radiation_monochromator graphite
_diffrn_radiation_source 'fine-focus sealed tube'
_diffrn_radiation_type MoK\a
_diffrn_radiation_wavelength 0.71073
_diffrn_reflns_av_R_equivalents 0.0715
_diffrn_reflns_av_sigmaI/netI 0.0677
_diffrn_reflns_limit_h_max 12
_diffrn_reflns_limit_h_min -12
_diffrn_reflns_limit_k_max 14
_diffrn_reflns_limit_k_min -14
_diffrn_reflns_limit_l_max 8
_diffrn_reflns_limit_l_min -8
_diffrn_reflns_number 3027
_diffrn_reflns_theta_full 25.50
_diffrn_reflns_theta_max 25.50
_diffrn_reflns_theta_min 2.71
_diffrn_standards_decay_% 0
_diffrn_standards_interval_count 0
_diffrn_standards_interval_time 0
_diffrn_standards_number 0
_exptl_absorpt_coefficient_mu 2.922
_exptl_absorpt_correction_T_max 0.4951
_exptl_absorpt_correction_T_min 0.3805
_exptl_absorpt_correction_type multi-scan
_exptl_absorpt_process_details sadabs
_exptl_crystal_colour colourless
_exptl_crystal_density_diffrn 2.099
_exptl_crystal_density_method 'not measured'
_exptl_crystal_description block
_exptl_crystal_F_000 536
_exptl_crystal_size_max 0.41
_exptl_crystal_size_mid 0.35
_exptl_crystal_size_min 0.28
_refine_diff_density_max 2.449
_refine_diff_density_min -0.814
_refine_diff_density_rms 0.238
_refine_ls_extinction_method none
_refine_ls_goodness_of_fit_ref 1.022
_refine_ls_hydrogen_treatment constr
_refine_ls_matrix_type full
_refine_ls_number_parameters 71
_refine_ls_number_reflns 791
_refine_ls_number_restraints 0
_refine_ls_restrained_S_all 1.022
_refine_ls_R_factor_all 0.0889
_refine_ls_R_factor_gt 0.0681
_refine_ls_shift/su_max 0.000
_refine_ls_shift/su_mean 0.000
_refine_ls_structure_factor_coef Fsqd
_refine_ls_weighting_details 'calc w=1/[\s^2^(Fo^2^)+(0.1189P)^2^+0.0000P] where P=(Fo^2^+2Fc^2^)/3'
_refine_ls_weighting_scheme calc
_refine_ls_wR_factor_gt 0.1608
_refine_ls_wR_factor_ref 0.1757
_reflns_number_gt 612
_reflns_number_total 791
_reflns_threshold_expression >2sigma(I)
_cod_data_source_file suppl_ncrs-2017-0103_suppl.cif
_cod_data_source_block bbb
_cod_depositor_comments
;
The following automatic conversions were performed:

data item '_symmetry_cell_setting' value 'Monoclinic' was changed to
'monoclinic' in accordance with the built-in table derived from the
CIF Core dictionary named 'cif_core.dic' version 2.4.5 last updated
on 2014-11-21.

Automatic conversion script
Id: cif_fix_values 8738 2021-04-28 16:35:53Z antanas 
;
_cod_original_cell_volume 843.3(15)
_cod_original_sg_symbol_H-M C2/c
_cod_database_code 8106034

loop_
_symmetry_equiv_pos_as_xyz
'x, y, z'
'-x, y, -z+1/2'
'x+1/2, y+1/2, z'
'-x+1/2, y+1/2, -z+1/2'
'-x, -y, -z'
'x, -y, z-1/2'
'-x+1/2, -y+1/2, -z'
'x+1/2, -y+1/2, z-1/2'

loop_
_atom_site_label
_atom_site_type_symbol
_atom_site_fract_x
_atom_site_fract_y
_atom_site_fract_z
_atom_site_U_iso_or_equiv
_atom_site_adp_type
_atom_site_occupancy
_atom_site_symmetry_multiplicity
_atom_site_calc_flag
_atom_site_refinement_flags
_atom_site_disorder_assembly
_atom_site_disorder_group
Zn1 Zn 0.5000 0.65492(9) 0.7500 0.0223(5) Uani 1 2 d S . .
N1 N 0.0000 0.3402(6) 0.7500 0.0229(18) Uani 1 2 d S . .
O1 O 0.5329(6) 0.6660(4) 1.0397(7) 0.0286(13) Uani 1 1 d . . .
H1A H 0.5951 0.7174 1.0877 0.043 Uiso 1 1 d R . .
H1B H 0.5627 0.6018 1.0944 0.043 Uiso 1 1 d R . .
O2 O 0.3574(5) 0.5235(4) 0.7503(7) 0.0290(12) Uani 1 1 d . . .
O3 O 0.2390(6) 0.6799(4) 0.6998(9) 0.0350(14) Uani 1 1 d . . .
C1 C 0.2447(7) 0.5766(6) 0.7268(10) 0.0247(17) Uani 1 1 d . . .
C2 C 0.1159(7) 0.5148(6) 0.7359(9) 0.0208(16) Uani 1 1 d . . .
C3 C 0.1107(6) 0.3983(6) 0.7325(10) 0.0201(16) Uani 1 1 d . . .
H3 H 0.1874 0.3589 0.7175 0.024 Uiso 1 1 calc R . .
C4 C 0.0000 0.5731(8) 0.7500 0.019(2) Uani 1 2 d S . .
H4 H 0.0000 0.6512 0.7500 0.023 Uiso 1 2 calc SR . .

loop_
_atom_site_aniso_label
_atom_site_aniso_U_11
_atom_site_aniso_U_22
_atom_site_aniso_U_33
_atom_site_aniso_U_23
_atom_site_aniso_U_13
_atom_site_aniso_U_12
Zn1 0.0170(7) 0.0163(7) 0.0349(8) 0.000 0.0093(5) 0.000
N1 0.022(4) 0.014(4) 0.034(5) 0.000 0.010(4) 0.000
O1 0.036(3) 0.006(2) 0.041(3) 0.000(2) 0.005(2) 0.006(2)
O2 0.016(3) 0.026(3) 0.045(3) 0.004(2) 0.009(2) -0.001(2)
O3 0.026(3) 0.016(3) 0.063(4) 0.004(2) 0.013(3) -0.006(2)
C1 0.017(4) 0.025(4) 0.033(4) 0.001(3) 0.007(3) -0.001(3)
C2 0.016(4) 0.020(4) 0.027(4) -0.001(3) 0.008(3) -0.003(3)
C3 0.010(3) 0.020(4) 0.031(4) 0.005(3) 0.006(3) 0.001(3)
C4 0.007(5) 0.015(5) 0.034(6) 0.000 0.003(4) 0.000

loop_
_atom_type_symbol
_atom_type_description
_atom_type_scat_dispersion_real
_atom_type_scat_dispersion_imag
_atom_type_scat_source
C C 0.0033 0.0016 'International Tables Vol C Tables 4.2.6.8 and 6.1.1.4'
H H 0.0000 0.0000 'International Tables Vol C Tables 4.2.6.8 and 6.1.1.4'
N N 0.0061 0.0033 'International Tables Vol C Tables 4.2.6.8 and 6.1.1.4'
O O 0.0106 0.0060 'International Tables Vol C Tables 4.2.6.8 and 6.1.1.4'
Zn Zn 0.2839 1.4301 'International Tables Vol C Tables 4.2.6.8 and 6.1.1.4'

loop_
_geom_angle_atom_site_label_1
_geom_angle_atom_site_label_2
_geom_angle_atom_site_label_3
_geom_angle
_geom_angle_site_symmetry_1
_geom_angle_site_symmetry_3
O1 Zn1 O1 172.7(2) . 2_656
O1 Zn1 O2 88.5(2) . .
O1 Zn1 O2 96.91(19) 2_656 .
O1 Zn1 O2 96.91(19) . 2_656
O1 Zn1 O2 88.5(2) 2_656 2_656
O2 Zn1 O2 84.7(3) . 2_656
O1 Zn1 N1 86.34(12) . 3
O1 Zn1 N1 86.34(12) 2_656 3
O2 Zn1 N1 137.63(14) . 3
O2 Zn1 N1 137.63(15) 2_656 3
C3 N1 C3 117.9(8) . 2_556
C3 N1 Zn1 121.1(4) . 3_445
C3 N1 Zn1 121.1(4) 2_556 3_445
Zn1 O1 H1A 111.3 . .
Zn1 O1 H1B 111.0 . .
H1A O1 H1B 107.6 . .
C1 O2 Zn1 102.0(4) . .
O3 C1 O2 121.2(7) . .
O3 C1 C2 119.1(6) . .
O2 C1 C2 119.7(6) . .
C4 C2 C3 118.5(6) . .
C4 C2 C1 120.4(6) . .
C3 C2 C1 121.1(6) . .
N1 C3 C2 122.8(6) . .
N1 C3 H3 118.6 . .
C2 C3 H3 118.6 . .
C2 C4 C2 119.5(9) 2_556 .
C2 C4 H4 120.2 2_556 .
C2 C4 H4 120.2 . .

loop_
_geom_bond_atom_site_label_1
_geom_bond_atom_site_label_2
_geom_bond_distance
_geom_bond_site_symmetry_2
Zn1 O1 2.066(6) .
Zn1 O1 2.066(6) 2_656
Zn1 O2 2.119(5) .
Zn1 O2 2.119(5) 2_656
Zn1 N1 2.206(8) 3
N1 C3 1.340(7) .
N1 C3 1.340(7) 2_556
N1 Zn1 2.206(8) 3_445
O1 H1A 0.8792 .
O1 H1B 0.8789 .
O2 C1 1.265(8) .
O3 C1 1.245(9) .
C1 C2 1.501(9) .
C2 C4 1.378(8) .
C2 C3 1.388(9) .
C3 H3 0.9300 .
C4 C2 1.378(8) 2_556
C4 H4 0.9300 .

loop_
_geom_hbond_atom_site_label_D
_geom_hbond_atom_site_label_H
_geom_hbond_atom_site_label_A
_geom_hbond_distance_DH
_geom_hbond_distance_HA
_geom_hbond_distance_DA
_geom_hbond_angle_DHA
_geom_hbond_site_symmetry_A
O1 H1B O2 0.88 1.92 2.791(7) 170.4 5_667
O1 H1A O3 0.88 1.90 2.782(8) 175.8 8_566

loop_
_geom_torsion_atom_site_label_1
_geom_torsion_atom_site_label_2
_geom_torsion_atom_site_label_3
_geom_torsion_atom_site_label_4
_geom_torsion
_geom_torsion_site_symmetry_1
_geom_torsion_site_symmetry_2
_geom_torsion_site_symmetry_3
_geom_torsion_site_symmetry_4
O1 Zn1 O2 C1 90.7(4) . . . .
O1 Zn1 O2 C1 -84.4(5) 2_656 . . .
O2 Zn1 O2 C1 -172.2(5) 2_656 . . .
N1 Zn1 O2 C1 7.8(5) 3 . . .
Zn1 O2 C1 O3 4.1(8) . . . .
Zn1 O2 C1 C2 -174.5(5) . . . .
O3 C1 C2 C4 -12.1(10) . . . .
O2 C1 C2 C4 166.5(5) . . . .
O3 C1 C2 C3 168.6(7) . . . .
O2 C1 C2 C3 -12.7(11) . . . .
C3 N1 C3 C2 1.4(5) 2_556 . . .
Zn1 N1 C3 C2 -178.6(5) 3_445 . . .
C4 C2 C3 N1 -2.8(10) . . . .
C1 C2 C3 N1 176.5(5) . . . .
C3 C2 C4 C2 1.3(5) . . . 2_556
C1 C2 C4 C2 -178.0(7) . . . 2_556
